data_4115150
loop_
_publ_author_name
'Cristina Bolzati'
'Alessandra Boschi'
'Licia Uccelli'
'Francesco Tisato'
'Fiorenzo Refosco'
'Aldo Cagnolini'
'Adriano Duatti'
'Sushumna Prakash'
'Giuliano Bandoli'
'Andrea Vittadini'

_publ_section_title
;
 Chemistry of the Strong Electrophilic Metal Fragment [99Tc(N)(PXP)]2+
 (PXP = Diphosphine Ligand). A Novel Tool for the Selective Labeling of
 Small Molecules
;
_journal_name_full 'Journal of the American Chemical Society'
_journal_page_first 11468
_journal_page_last 11479
_journal_paper_doi 10.1021/ja0200239
_journal_volume 124
_journal_year 2002
_chemical_formula_sum 'C34 H43 B F4 N4 O P2 S2 Tc'
_chemical_formula_weight 834.59
_chemical_name_systematic
; 
 ? 
;
_space_group_IT_number 14
_symmetry_cell_setting monoclinic
_symmetry_space_group_name_Hall '-P 2ybc'
_symmetry_space_group_name_H-M 'P 1 21/c 1'
_atom_sites_solution_hydrogens geom
_atom_sites_solution_primary heavy
_atom_sites_solution_secondary difmap
_audit_creation_method SHELXL-97
_cell_angle_alpha 90.00
_cell_angle_beta 93.10(3)
_cell_angle_gamma 90.00
_cell_formula_units_Z 4
_cell_length_a 11.389(2)
_cell_length_b 11.056(2)
_cell_length_c 29.871(6)
_cell_measurement_reflns_used 30
_cell_measurement_temperature 293(2)
_cell_measurement_theta_max 12.1
_cell_measurement_theta_min 7.5
_cell_volume 3755.8(12)
_computing_cell_refinement 'P3/P4-PC vers.4.27 (Nicolet, 1991)'
_computing_data_collection 'P3/P4-PC vers.4.27 (Nicolet, 1991)'
_computing_data_reduction 'P3/P4-PC vers.4.27 (Nicolet, 1991)'
_computing_molecular_graphics 'SHELXTL NT vers.5.10 (Sheldrick, 1999)'
_computing_publication_material 'SHELXTL NT vers.5.10 (Sheldrick, 1999)'
_computing_structure_refinement 'SHELXL-97 (Sheldrick, 1997)'
_computing_structure_solution 'SHELXTL NT vers.5.10 (Sheldrick, 1999)'
_diffrn_ambient_temperature 293(2)
_diffrn_measured_fraction_theta_full 0.760
_diffrn_measured_fraction_theta_max 0.760
_diffrn_measurement_device_type 'Nicolet Siemens R3m/V diffractometer'
_diffrn_measurement_method theta-2theta
_diffrn_radiation_monochromator graphite
_diffrn_radiation_source 'fine-focus sealed tube'
_diffrn_radiation_type MoK\a
_diffrn_radiation_wavelength 0.71073
_diffrn_reflns_av_R_equivalents 0.0477
_diffrn_reflns_av_sigmaI/netI 0.0705
_diffrn_reflns_limit_h_max 12
_diffrn_reflns_limit_h_min 0
_diffrn_reflns_limit_k_max 10
_diffrn_reflns_limit_k_min 0
_diffrn_reflns_limit_l_max 31
_diffrn_reflns_limit_l_min -31
_diffrn_reflns_number 3763
_diffrn_reflns_theta_full 22.03
_diffrn_reflns_theta_max 22.03
_diffrn_reflns_theta_min 2.19
_diffrn_standards_decay_% 25
_diffrn_standards_interval_count 150
_diffrn_standards_number 2
_exptl_absorpt_coefficient_mu 0.633
_exptl_absorpt_correction_type none
_exptl_crystal_colour yellow
_exptl_crystal_density_diffrn 1.476
_exptl_crystal_description parallelepipeds
_exptl_crystal_F_000 1716
_exptl_crystal_size_max 0.20
_exptl_crystal_size_mid 0.10
_exptl_crystal_size_min 0.10
_refine_diff_density_max 1.221
_refine_diff_density_min -0.760
_refine_diff_density_rms 0.136
_refine_ls_extinction_coef 0.0000(2)
_refine_ls_extinction_expression Fc^*^=kFc[1+0.001xFc^2^\l^3^/sin(2\q)]^-1/4^
_refine_ls_extinction_method SHELXL
_refine_ls_goodness_of_fit_ref 1.169
_refine_ls_hydrogen_treatment 'riding model '
_refine_ls_matrix_type full
_refine_ls_number_parameters 314
_refine_ls_number_reflns 3512
_refine_ls_number_restraints 0
_refine_ls_restrained_S_all 1.169
_refine_ls_R_factor_all 0.1234
_refine_ls_R_factor_gt 0.0939
_refine_ls_shift/su_max 0.471
_refine_ls_shift/su_mean 0.002
_refine_ls_structure_factor_coef Fsqd
_refine_ls_weighting_details 'calc w=1/[\s^2^(Fo^2^)+(0.0003P)^2^+105.3272P] where P=(Fo^2^+2Fc^2^)/3'
_refine_ls_weighting_scheme calc
_refine_ls_wR_factor_gt 0.1984
_refine_ls_wR_factor_ref 0.2142
_reflns_number_gt 2729
_reflns_number_total 3512
_reflns_threshold_expression >2sigma(I)
_cod_data_source_file ja0200239_5.cif
_cod_data_source_block 11
_cod_original_cell_volume 3755.8(13)
_cod_database_code 4115150

loop_
_symmetry_equiv_pos_as_xyz
'x, y, z'
'-x, y+1/2, -z+1/2'
'-x, -y, -z'
'x, -y-1/2, z-1/2'

loop_
_atom_site_label
_atom_site_type_symbol
_atom_site_fract_x
_atom_site_fract_y
_atom_site_fract_z
_atom_site_U_iso_or_equiv
_atom_site_adp_type
_atom_site_occupancy
_atom_site_symmetry_multiplicity
_atom_site_calc_flag
_atom_site_refinement_flags
Tc Tc 0.48718(13) 0.86617(14) 0.59634(5) 0.0353(6) Uani 1 1 d .
S1 S 0.4335(5) 0.7647(5) 0.52782(17) 0.0622(16) Uani 1 1 d .
S2 S 0.1916(7) 0.6980(11) 0.4881(3) 0.158(5) Uani 1 1 d .
P1 P 0.6802(4) 0.7759(4) 0.58964(15) 0.0379(12) Uani 1 1 d .
P2 P 0.5064(4) 0.9154(4) 0.67602(15) 0.0437(13) Uani 1 1 d .
O O 0.4579(13) 0.3565(14) 0.6251(5) 0.077(4) Uani 1 1 d .
N1 N 0.5213(12) 1.0009(12) 0.5815(4) 0.041(4) Uani 1 1 d .
N2 N 0.4835(13) 0.6461(13) 0.6434(5) 0.049(4) Uani 1 1 d .
N3 N 0.3080(12) 0.8529(12) 0.6015(4) 0.035(4) Uani 1 1 d .
N4 N 0.2386(13) 0.8051(18) 0.5696(8) 0.087(7) Uani 1 1 d .
C1 C 0.6615(16) 0.6127(15) 0.6000(6) 0.050(5) Uani 1 1 d .
H1A H 0.6149 0.5771 0.5752 0.060 Uiso 1 1 calc R
H1B H 0.7379 0.5736 0.6016 0.060 Uiso 1 1 calc R
C2 C 0.6042(13) 0.5917(14) 0.6413(5) 0.034(4) Uani 1 1 d .
H2A H 0.6537 0.6241 0.6659 0.040 Uiso 1 1 calc R
H2B H 0.5981 0.5051 0.6459 0.040 Uiso 1 1 calc R
C3 C 0.4536(18) 0.6748(18) 0.6890(6) 0.062(6) Uani 1 1 d .
H3A H 0.4672 0.6043 0.7079 0.075 Uiso 1 1 calc R
H3B H 0.3708 0.6953 0.6892 0.075 Uiso 1 1 calc R
C4 C 0.526(2) 0.7791(18) 0.7078(6) 0.073(7) Uani 1 1 d .
H4A H 0.6085 0.7567 0.7087 0.088 Uiso 1 1 calc R
H4B H 0.5051 0.7942 0.7383 0.088 Uiso 1 1 calc R
C5 C 0.3921(18) 0.5717(17) 0.6202(8) 0.073(7) Uani 1 1 d .
H5A H 0.4091 0.5678 0.5888 0.088 Uiso 1 1 calc R
H5B H 0.3176 0.6137 0.6220 0.088 Uiso 1 1 calc R
C6 C 0.376(2) 0.443(2) 0.6367(9) 0.098(9) Uani 1 1 d .
H6A H 0.3749 0.4452 0.6692 0.118 Uiso 1 1 calc R
H6B H 0.2985 0.4154 0.6256 0.118 Uiso 1 1 calc R
C7 C 0.439(3) 0.331(2) 0.5784(10) 0.127(11) Uani 1 1 d .
H7A H 0.4950 0.2729 0.5695 0.191 Uiso 1 1 calc R
H7B H 0.4472 0.4046 0.5616 0.191 Uiso 1 1 calc R
H7C H 0.3607 0.3000 0.5728 0.191 Uiso 1 1 calc R
C8 C 0.2871(17) 0.764(2) 0.5311(7) 0.069(7) Uani 1 1 d .
C9 C 0.244(4) 0.748(4) 0.4417(11) 0.31(4) Uani 1 1 d .
H9A H 0.1980 0.7172 0.4164 0.458 Uiso 1 1 calc R
H9B H 0.3243 0.7221 0.4401 0.458 Uiso 1 1 calc R
H9C H 0.2413 0.8351 0.4414 0.458 Uiso 1 1 calc R
C10 C 0.1046(19) 0.803(3) 0.5744(10) 0.129(12) Uani 1 1 d .
H10A H 0.0870 0.8363 0.6030 0.194 Uiso 1 1 calc R
H10B H 0.0766 0.7215 0.5723 0.194 Uiso 1 1 calc R
H10C H 0.0667 0.8509 0.5509 0.194 Uiso 1 1 calc R
C1A C 0.7395(14) 0.7818(15) 0.5345(5) 0.034(4) Uiso 1 1 d .
C2A C 0.7126(16) 0.8772(18) 0.5064(6) 0.056(5) Uiso 1 1 d .
H2AA H 0.6576 0.9343 0.5144 0.067 Uiso 1 1 calc R
C3A C 0.7667(18) 0.889(2) 0.4659(7) 0.076(7) Uiso 1 1 d .
H3AA H 0.7488 0.9553 0.4475 0.091 Uiso 1 1 calc R
C4A C 0.847(2) 0.803(2) 0.4528(8) 0.081(7) Uiso 1 1 d .
H4AA H 0.8857 0.8116 0.4263 0.098 Uiso 1 1 calc R
C5A C 0.8686(17) 0.7048(19) 0.4809(6) 0.060(6) Uiso 1 1 d .
H5AA H 0.9179 0.6430 0.4722 0.073 Uiso 1 1 calc R
C6A C 0.8188(17) 0.698(2) 0.5203(7) 0.068(6) Uiso 1 1 d .
H6AA H 0.8387 0.6335 0.5391 0.081 Uiso 1 1 calc R
C1B C 0.8059(14) 0.8234(15) 0.6253(5) 0.039(5) Uiso 1 1 d .
C2B C 0.8721(16) 0.7434(18) 0.6519(6) 0.056(5) Uiso 1 1 d .
H2BA H 0.8536 0.6615 0.6523 0.068 Uiso 1 1 calc R
C3B C 0.9639(18) 0.787(2) 0.6772(7) 0.068(6) Uiso 1 1 d .
H3BA H 1.0055 0.7352 0.6967 0.081 Uiso 1 1 calc R
C4B C 0.998(2) 0.906(2) 0.6750(8) 0.083(7) Uiso 1 1 d .
H4BA H 1.0650 0.9318 0.6916 0.099 Uiso 1 1 calc R
C5B C 0.9370(18) 0.987(2) 0.6493(7) 0.067(6) Uiso 1 1 d .
H5BA H 0.9597 1.0677 0.6478 0.081 Uiso 1 1 calc R
C6B C 0.8376(16) 0.9432(17) 0.6250(6) 0.055(5) Uiso 1 1 d .
H6BA H 0.7913 0.9971 0.6079 0.066 Uiso 1 1 calc R
C1C C 0.6263(16) 1.0148(17) 0.6953(6) 0.050(5) Uiso 1 1 d .
C2C C 0.7045(17) 0.986(2) 0.7315(7) 0.067(6) Uiso 1 1 d .
H2CA H 0.6978 0.9135 0.7469 0.080 Uiso 1 1 calc R
C3C C 0.796(2) 1.072(2) 0.7443(8) 0.082(7) Uiso 1 1 d .
H3CA H 0.8504 1.0526 0.7675 0.098 Uiso 1 1 calc R
C4C C 0.802(2) 1.177(2) 0.7236(8) 0.084(7) Uiso 1 1 d .
H4CA H 0.8611 1.2305 0.7330 0.101 Uiso 1 1 calc R
C5C C 0.7245(17) 1.210(2) 0.6884(7) 0.068(6) Uiso 1 1 d .
H5CA H 0.7309 1.2839 0.6738 0.082 Uiso 1 1 calc R
C6C C 0.6355(15) 1.1259(17) 0.6758(6) 0.048(5) Uiso 1 1 d .
H6CA H 0.5803 1.1473 0.6531 0.058 Uiso 1 1 calc R
C1D C 0.3793(14) 0.9962(15) 0.6951(5) 0.036(4) Uiso 1 1 d .
C2D C 0.3353(16) 1.0925(16) 0.6699(6) 0.053(5) Uiso 1 1 d .
H2DA H 0.3693 1.1121 0.6432 0.063 Uiso 1 1 calc R
C3D C 0.2412(17) 1.1604(18) 0.6837(7) 0.062(6) Uiso 1 1 d .
H3DA H 0.2097 1.2221 0.6656 0.074 Uiso 1 1 calc R
C4D C 0.1952(16) 1.1362(19) 0.7239(6) 0.058(5) Uiso 1 1 d .
H4DA H 0.1364 1.1855 0.7343 0.069 Uiso 1 1 calc R
C5D C 0.2338(17) 1.0426(18) 0.7485(7) 0.065(6) Uiso 1 1 d .
H5DA H 0.1979 1.0240 0.7749 0.078 Uiso 1 1 calc R
C6D C 0.3267(15) 0.9723(16) 0.7354(6) 0.045(5) Uiso 1 1 d .
H6DA H 0.3543 0.9088 0.7536 0.054 Uiso 1 1 calc R
B B 0.988(4) 0.435(4) 0.6380(14) 0.099(11) Uiso 1 1 d .
F1 F 0.996(3) 0.298(3) 0.6309(10) 0.079(9) Uiso 0.50 1 d P
F2 F 0.874(2) 0.444(2) 0.6538(9) 0.073(7) Uiso 0.50 1 d P
F3 F 0.966(3) 0.480(3) 0.5951(10) 0.106(9) Uiso 0.50 1 d P
F4 F 1.075(4) 0.480(5) 0.6606(18) 0.171(18) Uiso 0.50 1 d P
F1' F 1.038(5) 0.332(6) 0.6350(18) 0.18(2) Uiso 0.50 1 d P
F2' F 0.958(5) 0.442(5) 0.6796(18) 0.200(19) Uiso 0.50 1 d P
F3' F 1.084(5) 0.502(5) 0.6321(19) 0.18(2) Uiso 0.50 1 d P
F4' F 0.892(6) 0.445(6) 0.616(2) 0.24(3) Uiso 0.50 1 d P

loop_
_atom_site_aniso_label
_atom_site_aniso_U_11
_atom_site_aniso_U_22
_atom_site_aniso_U_33
_atom_site_aniso_U_23
_atom_site_aniso_U_13
_atom_site_aniso_U_12
Tc 0.0362(9) 0.0388(10) 0.0304(9) -0.0016(8) -0.0028(6) 0.0055(8)
S1 0.056(3) 0.082(4) 0.048(3) -0.015(3) 0.007(3) 0.000(3)
S2 0.094(6) 0.272(13) 0.106(6) -0.062(8) -0.006(5) -0.063(7)
P1 0.034(3) 0.040(3) 0.039(3) 0.001(2) -0.006(2) 0.003(2)
P2 0.063(3) 0.037(3) 0.031(3) 0.001(2) 0.007(2) 0.012(3)
O 0.099(12) 0.050(10) 0.081(11) 0.009(9) -0.011(9) 0.002(9)
N1 0.064(10) 0.042(9) 0.014(7) -0.010(7) -0.009(7) -0.001(8)
N2 0.055(10) 0.030(9) 0.064(11) 0.003(8) 0.027(8) -0.003(8)
N3 0.044(9) 0.046(9) 0.014(7) -0.007(7) -0.007(6) -0.019(8)
N4 0.027(11) 0.094(15) 0.14(2) 0.047(15) 0.023(12) 0.000(10)
C1 0.055(12) 0.037(12) 0.060(13) 0.006(10) 0.019(10) 0.001(10)
C2 0.028(10) 0.027(10) 0.047(11) 0.009(8) 0.015(8) -0.001(8)
C3 0.078(15) 0.051(14) 0.058(14) 0.010(11) 0.001(12) 0.022(12)
C4 0.14(2) 0.051(14) 0.027(11) 0.006(10) -0.007(12) 0.021(15)
C5 0.064(15) 0.043(13) 0.12(2) -0.006(13) 0.038(14) -0.013(12)
C6 0.13(2) 0.043(16) 0.12(2) -0.010(15) 0.035(19) -0.041(16)
C7 0.15(3) 0.07(2) 0.15(3) -0.011(19) -0.05(2) -0.016(18)
C8 0.030(12) 0.12(2) 0.061(14) -0.008(14) -0.001(11) -0.014(12)
C9 0.45(8) 0.33(6) 0.11(3) 0.11(3) -0.16(4) -0.29(6)
C10 0.058(17) 0.18(3) 0.16(3) -0.02(2) 0.032(17) -0.046(19)

loop_
_atom_type_symbol
_atom_type_description
_atom_type_scat_dispersion_real
_atom_type_scat_dispersion_imag
_atom_type_scat_source
C C 0.0033 0.0016 'International Tables Vol C Tables 4.2.6.8 and 6.1.1.4'
H H 0.0000 0.0000 'International Tables Vol C Tables 4.2.6.8 and 6.1.1.4'
B B 0.0013 0.0007 'International Tables Vol C Tables 4.2.6.8 and 6.1.1.4'
N N 0.0061 0.0033 'International Tables Vol C Tables 4.2.6.8 and 6.1.1.4'
O O 0.0106 0.0060 'International Tables Vol C Tables 4.2.6.8 and 6.1.1.4'
F F 0.0171 0.0103 'International Tables Vol C Tables 4.2.6.8 and 6.1.1.4'
P P 0.1023 0.0942 'International Tables Vol C Tables 4.2.6.8 and 6.1.1.4'
S S 0.1246 0.1234 'International Tables Vol C Tables 4.2.6.8 and 6.1.1.4'
Tc Tc -1.4390 0.7593 'International Tables Vol C Tables 4.2.6.8 and 6.1.1.4'

loop_
_geom_angle_atom_site_label_1
_geom_angle_atom_site_label_2
_geom_angle_atom_site_label_3
_geom_angle
N1 Tc N3 110.0(6)
N1 Tc S1 104.7(4)
N3 Tc S1 79.8(4)
N1 Tc P1 97.2(5)
N3 Tc P1 151.7(4)
S1 Tc P1 85.82(17)
N1 Tc P2 93.0(4)
N3 Tc P2 88.8(3)
S1 Tc P2 161.37(19)
P1 Tc P2 97.94(17)
C8 S1 Tc 99.3(8)
C9 S2 C8 103.4(14)
C1A P1 C1B 101.6(7)
C1A P1 C1 103.8(8)
C1B P1 C1 106.2(8)
C1A P1 Tc 116.3(5)
C1B P1 Tc 121.4(6)
C1 P1 Tc 105.9(6)
C4 P2 C1D 109.1(9)
C4 P2 C1C 105.7(10)
C1D P2 C1C 101.6(8)
C4 P2 Tc 109.4(6)
C1D P2 Tc 112.6(5)
C1C P2 Tc 118.0(6)
C6 O C7 108(2)
C3 N2 C5 111.5(15)
C3 N2 C2 112.6(14)
C5 N2 C2 112.5(14)
N4 N3 Tc 122.2(11)
N3 N4 C8 119.0(15)
N3 N4 C10 120(2)
C8 N4 C10 121(2)
C2 C1 P1 111.2(12)
C1 C2 N2 115.2(14)
N2 C3 C4 111.3(17)
C3 C4 P2 113.4(13)
N2 C5 C6 118(2)
O C6 C5 118(2)
N4 C8 S1 119.5(15)
N4 C8 S2 118.4(15)
S1 C8 S2 121.8(14)
C2A C1A C6A 117.1(17)
C2A C1A P1 120.1(13)
C6A C1A P1 122.6(14)
C1A C2A C3A 120.7(19)
C2A C3A C4A 120(2)
C5A C4A C3A 118(2)
C6A C5A C4A 120(2)
C5A C6A C1A 123(2)
C6B C1B C2B 119.0(17)
C6B C1B P1 118.3(14)
C2B C1B P1 122.7(14)
C3B C2B C1B 118.4(19)
C2B C3B C4B 122(2)
C5B C4B C3B 122(2)
C4B C5B C6B 116(2)
C1B C6B C5B 122.5(19)
C6C C1C C2C 118.2(18)
C6C C1C P2 118.8(14)
C2C C1C P2 122.8(15)
C1C C2C C3C 118(2)
C4C C3C C2C 121(2)
C3C C4C C5C 123(2)
C4C C5C C6C 116(2)
C1C C6C C5C 123.4(18)
C2D C1D C6D 117.1(16)
C2D C1D P2 118.7(13)
C6D C1D P2 124.1(13)
C1D C2D C3D 121.2(18)
C4D C3D C2D 120(2)
C5D C4D C3D 121(2)
C4D C5D C6D 121(2)
C5D C6D C1D 120.3(18)
F4' B F4 152(5)
F4' B F1' 114(5)
F4 B F1' 93(4)
F4' B F2' 104(5)
F4 B F2' 73(4)
F1' B F2' 105(5)
F4' B F3' 125(5)
F4 B F3' 40(3)
F1' B F3' 97(4)
F2' B F3' 110(5)
F4' B F3 51(3)
F4 B F3 117(4)
F1' B F3 108(4)
F2' B F3 145(4)
F3' B F3 78(4)
F4' B F2 52(3)
F4 B F2 120(4)
F1' B F2 120(4)
F2' B F2 52(3)
F3' B F2 141(4)
F3 B F2 99(3)
F4' B F1 94(4)
F4 B F1 114(4)
F1' B F1 23(3)
F2' B F1 102(4)
F3' B F1 118(4)
F3 B F1 104(3)
F2 B F1 100(3)
F1' F1 B 55(7)
F4' F2 F2' 117(5)
F4' F2 B 57(3)
F2' F2 B 60(3)
F4' F3 B 59(4)
F4' F3 F3' 106(4)
B F3 F3' 50(2)
F3' F4 B 74(5)
F3' F4 F2' 124(7)
B F4 F2' 55(3)
F1 F1' B 103(9)
F2 F2' B 68(4)
F2 F2' F4 116(5)
B F2' F4 52(3)
F4 F3' B 66(5)
F4 F3' F3 117(7)
B F3' F3 52(3)
F3 F4' F2 135(7)
F3 F4' B 71(4)
F2 F4' B 71(4)

loop_
_geom_bond_atom_site_label_1
_geom_bond_atom_site_label_2
_geom_bond_distance
Tc N1 1.608(14)
Tc N3 2.060(14)
Tc S1 2.385(5)
Tc P1 2.432(5)
Tc P2 2.440(5)
S1 C8 1.68(2)
S2 C9 1.64(4)
S2 C8 1.79(2)
P1 C1A 1.815(16)
P1 C1B 1.815(17)
P1 C1 1.845(17)
P2 C4 1.788(18)
P2 C1D 1.818(17)
P2 C1C 1.822(19)
O C6 1.40(3)
O C7 1.43(3)
N2 C3 1.46(2)
N2 C5 1.47(2)
N2 C2 1.504(19)
N3 N4 1.32(2)
N4 C8 1.38(3)
N4 C10 1.54(2)
C1 C2 1.45(2)
C3 C4 1.51(3)
C5 C6 1.52(3)
C1A C2A 1.37(2)
C1A C6A 1.38(2)
C2A C3A 1.39(3)
C3A C4A 1.39(3)
C4A C5A 1.39(3)
C5A C6A 1.34(2)
C1B C6B 1.37(2)
C1B C2B 1.38(2)
C2B C3B 1.35(2)
C3B C4B 1.38(3)
C4B C5B 1.34(3)
C5B C6B 1.40(3)
C1C C6C 1.37(2)
C1C C2C 1.40(2)
C2C C3C 1.44(3)
C3C C4C 1.32(3)
C4C C5C 1.39(3)
C5C C6C 1.41(3)
C1D C2D 1.38(2)
C1D C6D 1.40(2)
C2D C3D 1.39(2)
C3D C4D 1.36(2)
C4D C5D 1.33(3)
C5D C6D 1.39(2)
B F4' 1.26(6)
B F4 1.27(6)
B F1' 1.28(6)
B F2' 1.31(5)
B F3' 1.33(6)
B F3 1.39(5)
B F2 1.41(5)
B F1 1.53(5)
F1 F1' 0.61(6)
F2 F4' 1.17(6)
F2 F2' 1.20(5)
F3 F4' 1.13(6)
F3 F3' 1.71(6)
F4 F3' 0.90(6)
F4 F2' 1.53(6)
